data_7016236
loop_
_publ_author_name
'Li, Ye-Yu'
'Cheng, Wen-Dan'
'Zhang, Hao'
'Lin, Chen-Sheng'
'Zhang, Wei-Long'
'Geng, Lei'
'Chai, Guo-Liang'
'Luo, Zhong-Zhen'
'He, Zhang-Zhen'

_publ_section_title
;
 A series of novel rare-earth bismuth tungstate compounds LnBiW(2)O(9)
 (Ln = Ce, Sm, Eu, Er): Synthesis, crystal structure, optical and
 electronic properties.
;
_journal_issue 28
_journal_name_full 'Dalton transactions (Cambridge, England : 2003)'
_journal_page_first 7357
_journal_page_last 7364
_journal_paper_doi 10.1039/c1dt10460h
_journal_volume 40
_journal_year 2011
_chemical_formula_moiety 'Bi Eu O9 W2'
_chemical_formula_sum 'Bi Eu O9 W2'
_chemical_formula_weight 872.64
_chemical_name_systematic
;
?
;
_space_group_IT_number 62
_symmetry_cell_setting orthorhombic
_symmetry_space_group_name_Hall '-P 2ac 2n'
_symmetry_space_group_name_H-M 'P n m a'
_atom_sites_solution_hydrogens none
_atom_sites_solution_primary direct
_atom_sites_solution_secondary difmap
_audit_creation_method SHELXL-97
_cell_angle_alpha 90.00
_cell_angle_beta 90.00
_cell_angle_gamma 90.00
_cell_formula_units_Z 4
_cell_length_a 32.295(3)
_cell_length_b 5.6524(7)
_cell_length_c 3.9845(4)
_cell_measurement_reflns_used 762
_cell_measurement_temperature 293(2)
_cell_measurement_theta_max 27.4449
_cell_measurement_theta_min 2.5226
_cell_volume 727.35(13)
_computing_structure_refinement 'SHELXL-97 (Sheldrick, 1997)'
_computing_structure_solution 'SHELXS-97 (Sheldrick, 1990)'
_diffrn_ambient_temperature 293(2)
_diffrn_detector_area_resol_mean 13.6612
_diffrn_measured_fraction_theta_full 0.979
_diffrn_measured_fraction_theta_max 0.979
_diffrn_measurement_device_type Mercury2
_diffrn_measurement_method CCD_Profile_fitting
_diffrn_radiation_monochromator graphite
_diffrn_radiation_source 'fine-focus sealed tube'
_diffrn_radiation_type MoK\a
_diffrn_radiation_wavelength 0.71073
_diffrn_reflns_av_R_equivalents 0.0840
_diffrn_reflns_av_sigmaI/netI 0.0543
_diffrn_reflns_limit_h_max 41
_diffrn_reflns_limit_h_min -38
_diffrn_reflns_limit_k_max 7
_diffrn_reflns_limit_k_min -7
_diffrn_reflns_limit_l_max 5
_diffrn_reflns_limit_l_min -5
_diffrn_reflns_number 4857
_diffrn_reflns_theta_full 27.47
_diffrn_reflns_theta_max 27.47
_diffrn_reflns_theta_min 2.52
_diffrn_standards_number 1869
_exptl_absorpt_coefficient_mu 64.174
_exptl_absorpt_correction_T_max 0.2491
_exptl_absorpt_correction_T_min 0.0346
_exptl_absorpt_correction_type multi-scan
_exptl_crystal_colour Colorless
_exptl_crystal_density_diffrn 7.969
_exptl_crystal_density_method 'not measured'
_exptl_crystal_description strip
_exptl_crystal_F_000 1464
_exptl_crystal_size_max 0.16
_exptl_crystal_size_mid 0.05
_exptl_crystal_size_min 0.03
_refine_diff_density_max 2.704
_refine_diff_density_min -2.751
_refine_diff_density_rms 0.560
_refine_ls_extinction_coef 0.0052(2)
_refine_ls_extinction_expression Fc^*^=kFc[1+0.001xFc^2^\l^3^/sin(2\q)]^-1/4^
_refine_ls_extinction_method SHELXL
_refine_ls_goodness_of_fit_ref 1.006
_refine_ls_hydrogen_treatment none
_refine_ls_matrix_type full
_refine_ls_number_parameters 71
_refine_ls_number_reflns 897
_refine_ls_number_restraints 0
_refine_ls_restrained_S_all 1.006
_refine_ls_R_factor_all 0.0343
_refine_ls_R_factor_gt 0.0318
_refine_ls_shift/su_max 0.000
_refine_ls_shift/su_mean 0.000
_refine_ls_structure_factor_coef Fsqd
_refine_ls_weighting_details 'calc w=1/[\s^2^(Fo^2^)+(0.0363P)^2^+0.7235P] where P=(Fo^2^+2Fc^2^)/3'
_refine_ls_weighting_scheme calc
_refine_ls_wR_factor_gt 0.0721
_refine_ls_wR_factor_ref 0.0740
_reflns_number_gt 830
_reflns_number_total 897
_reflns_threshold_expression >2sigma(I)
_cod_data_source_file c1dt10460h.txt
_cod_data_source_block a3
_cod_depositor_comments
;
The following automatic conversions were performed:

'_exptl_absorpt_correction_type' value 'Multi-scan' changed to
'multi-scan' according to
/home/saulius/struct/CIF-dictionaries/cif_core.dic dictionary named
'cif_core.dic' version 2.4.1 from 2010-06-29.

Automatic conversion script
Id: cif_fix_values 1715 2011-07-08 13:25:40Z adriana 
;
_cod_original_sg_symbol_H-M Pnma
_cod_database_code 7016236

loop_
_symmetry_equiv_pos_as_xyz
'x, y, z'
'-x+1/2, -y, z+1/2'
'x+1/2, -y+1/2, -z+1/2'
'-x, y+1/2, -z'
'-x, -y, -z'
'x-1/2, y, -z-1/2'
'-x-1/2, y-1/2, z-1/2'
'x, -y-1/2, z'

loop_
_atom_site_label
_atom_site_type_symbol
_atom_site_fract_x
_atom_site_fract_y
_atom_site_fract_z
_atom_site_U_iso_or_equiv
_atom_site_adp_type
_atom_site_occupancy
_atom_site_symmetry_multiplicity
_atom_site_calc_flag
_atom_site_refinement_flags
_atom_site_disorder_assembly
_atom_site_disorder_group
Eu1 Eu 0.16666(2) 0.2500 0.26358(16) 0.0092(2) Uani 1 2 d S . .
Bi1 Bi -0.027596(17) 0.7500 0.29398(14) 0.0104(2) Uani 1 2 d S . .
W1 W 0.293973(17) 0.2500 0.19983(14) 0.0055(2) Uani 1 2 d S . .
W2 W 0.077955(17) 0.7500 0.20243(14) 0.0069(2) Uani 1 2 d S . .
O1 O 0.2414(3) 0.2500 0.274(2) 0.016(2) Uani 1 2 d S . .
O2 O 0.0731(4) 0.7500 0.757(2) 0.018(2) Uani 1 2 d S . .
O3 O 0.2984(4) 0.2500 0.758(2) 0.024(3) Uani 1 2 d S . .
O4 O 0.0281(2) 0.5237(15) 0.2643(16) 0.0161(18) Uani 1 1 d . . .
O5 O 0.3212(3) 0.5254(13) 0.2706(16) 0.0153(17) Uani 1 1 d . . .
O6 O 0.1114(3) 0.5047(13) 0.2671(18) 0.022(2) Uani 1 1 d . . .

loop_
_atom_site_aniso_label
_atom_site_aniso_U_11
_atom_site_aniso_U_22
_atom_site_aniso_U_33
_atom_site_aniso_U_23
_atom_site_aniso_U_13
_atom_site_aniso_U_12
Eu1 0.0043(4) 0.0155(4) 0.0077(4) 0.000 0.0000(2) 0.000
Bi1 0.0062(3) 0.0097(3) 0.0153(3) 0.000 -0.0017(2) 0.000
W1 0.0046(3) 0.0040(3) 0.0080(3) 0.000 0.00026(19) 0.000
W2 0.0039(3) 0.0086(3) 0.0083(3) 0.000 0.00015(19) 0.000
O1 0.004(5) 0.022(6) 0.023(6) 0.000 -0.007(4) 0.000
O2 0.017(6) 0.028(7) 0.010(5) 0.000 0.001(4) 0.000
O3 0.012(6) 0.054(9) 0.006(5) 0.000 -0.002(4) 0.000
O4 0.004(4) 0.023(5) 0.022(4) 0.006(3) 0.003(3) 0.001(3)
O5 0.021(4) 0.009(4) 0.016(4) -0.002(3) -0.001(3) 0.001(3)
O6 0.012(4) 0.026(5) 0.029(5) 0.006(3) -0.005(3) 0.009(3)

loop_
_atom_type_symbol
_atom_type_description
_atom_type_scat_dispersion_real
_atom_type_scat_dispersion_imag
_atom_type_scat_source
Bi Bi -4.1077 10.2566 'International Tables Vol C Tables 4.2.6.8 and 6.1.1.4'
Eu Eu -0.1578 3.6682 'International Tables Vol C Tables 4.2.6.8 and 6.1.1.4'
O O 0.0106 0.0060 'International Tables Vol C Tables 4.2.6.8 and 6.1.1.4'
W W -0.8490 6.8722 'International Tables Vol C Tables 4.2.6.8 and 6.1.1.4'

loop_
_geom_angle_atom_site_label_1
_geom_angle_atom_site_label_2
_geom_angle_atom_site_label_3
_geom_angle
_geom_angle_site_symmetry_1
_geom_angle_site_symmetry_3
_geom_angle_publ_flag
O6 Eu1 O6 77.8(4) 8_565 . ?
O6 Eu1 O5 78.3(3) 8_565 7_655 ?
O6 Eu1 O5 118.0(3) . 7_655 ?
O6 Eu1 O5 118.0(3) 8_565 2_564 ?
O6 Eu1 O5 78.3(3) . 2_564 ?
O5 Eu1 O5 64.7(3) 7_655 2_564 ?
O6 Eu1 O1 141.1(2) 8_565 . ?
O6 Eu1 O1 141.1(2) . . ?
O5 Eu1 O1 81.3(3) 7_655 . ?
O5 Eu1 O1 81.3(3) 2_564 . ?
O6 Eu1 O5 116.8(3) 8_565 2_565 ?
O6 Eu1 O5 77.9(3) . 2_565 ?
O5 Eu1 O5 161.2(4) 7_655 2_565 ?
O5 Eu1 O5 112.6(3) 2_564 2_565 ?
O1 Eu1 O5 79.9(3) . 2_565 ?
O6 Eu1 O5 77.9(3) 8_565 7_656 ?
O6 Eu1 O5 116.8(3) . 7_656 ?
O5 Eu1 O5 112.6(3) 7_655 7_656 ?
O5 Eu1 O5 161.2(4) 2_564 7_656 ?
O1 Eu1 O5 79.9(3) . 7_656 ?
O5 Eu1 O5 63.3(3) 2_565 7_656 ?
O6 Eu1 O3 150.6(3) 8_565 2_564 ?
O6 Eu1 O3 72.9(3) . 2_564 ?
O5 Eu1 O3 115.5(2) 7_655 2_564 ?
O5 Eu1 O3 55.6(3) 2_564 2_564 ?
O1 Eu1 O3 68.3(2) . 2_564 ?
O5 Eu1 O3 57.2(3) 2_565 2_564 ?
O5 Eu1 O3 115.7(3) 7_656 2_564 ?
O6 Eu1 O3 72.9(3) 8_565 2_554 ?
O6 Eu1 O3 150.6(3) . 2_554 ?
O5 Eu1 O3 55.6(3) 7_655 2_554 ?
O5 Eu1 O3 115.5(2) 2_564 2_554 ?
O1 Eu1 O3 68.3(2) . 2_554 ?
O5 Eu1 O3 115.7(2) 2_565 2_554 ?
O5 Eu1 O3 57.2(3) 7_656 2_554 ?
O3 Eu1 O3 136.5(4) 2_564 2_554 ?
O6 Eu1 W1 140.78(19) 8_565 2_565 ?
O6 Eu1 W1 77.1(2) . 2_565 ?
O5 Eu1 W1 140.54(18) 7_655 2_565 ?
O5 Eu1 W1 85.44(18) 2_564 2_565 ?
O1 Eu1 W1 68.53(12) . 2_565 ?
O5 Eu1 W1 27.85(18) 2_565 2_565 ?
O5 Eu1 W1 87.19(17) 7_656 2_565 ?
O3 Eu1 W1 29.81(18) 2_564 2_565 ?
O3 Eu1 W1 127.6(2) 2_554 2_565 ?
O6 Eu1 W1 77.1(2) 8_565 2 ?
O6 Eu1 W1 140.78(19) . 2 ?
O5 Eu1 W1 85.44(18) 7_655 2 ?
O5 Eu1 W1 140.54(18) 2_564 2 ?
O1 Eu1 W1 68.53(12) . 2 ?
O5 Eu1 W1 87.19(16) 2_565 2 ?
O5 Eu1 W1 27.85(18) 7_656 2 ?
O3 Eu1 W1 127.6(2) 2_564 2 ?
O3 Eu1 W1 29.81(18) 2_554 2 ?
W1 Eu1 W1 105.39(2) 2_565 2 ?
O6 Eu1 W1 78.4(2) 8_565 2_554 ?
O6 Eu1 W1 136.52(19) . 2_554 ?
O5 Eu1 W1 20.58(19) 7_655 2_554 ?
O5 Eu1 W1 81.62(17) 2_564 2_554 ?
O1 Eu1 W1 71.20(14) . 2_554 ?
O5 Eu1 W1 145.52(18) 2_565 2_554 ?
O5 Eu1 W1 92.81(17) 7_656 2_554 ?
O3 Eu1 W1 123.93(19) 2_564 2_554 ?
O3 Eu1 W1 35.58(18) 2_554 2_554 ?
W1 Eu1 W1 139.08(2) 2_565 2_554 ?
W1 Eu1 W1 65.224(10) 2 2_554 ?
O4 Bi1 O4 70.7(4) 8_575 . ?
O4 Bi1 O4 70.4(3) 8_575 4_556 ?
O4 Bi1 O4 115.35(13) . 4_556 ?
O4 Bi1 O4 115.35(13) 8_575 5_566 ?
O4 Bi1 O4 70.4(3) . 5_566 ?
O4 Bi1 O4 82.6(4) 4_556 5_566 ?
O4 Bi1 O4 106.95(14) 8_575 5_565 ?
O4 Bi1 O4 68.4(3) . 5_565 ?
O4 Bi1 O4 173.45(18) 4_556 5_565 ?
O4 Bi1 O4 103.9(3) 5_566 5_565 ?
O4 Bi1 O4 68.4(3) 8_575 4 ?
O4 Bi1 O4 106.95(14) . 4 ?
O4 Bi1 O4 103.9(3) 4_556 4 ?
O4 Bi1 O4 173.45(18) 5_566 4 ?
O4 Bi1 O4 69.6(3) 5_565 4 ?
O4 Bi1 W2 35.4(2) 8_575 . ?
O4 Bi1 W2 35.4(2) . . ?
O4 Bi1 W2 95.01(18) 4_556 . ?
O4 Bi1 W2 95.01(18) 5_566 . ?
O4 Bi1 W2 85.36(15) 5_565 . ?
O4 Bi1 W2 85.36(15) 4 . ?
O1 W1 O3 104.5(5) . 1_554 ?
O1 W1 O5 116.9(3) . . ?
O3 W1 O5 96.7(3) 1_554 . ?
O1 W1 O5 116.9(3) . 8_565 ?
O3 W1 O5 96.7(3) 1_554 8_565 ?
O5 W1 O5 118.6(5) . 8_565 ?
O1 W1 O3 83.9(4) . . ?
O3 W1 O3 171.7(7) 1_554 . ?
O5 W1 O3 79.2(3) . . ?
O5 W1 O3 79.2(3) 8_565 . ?
O1 W1 Eu1 115.85(15) . 2_554 ?
O3 W1 Eu1 58.90(14) 1_554 2_554 ?
O5 W1 Eu1 125.9(2) . 2_554 ?
O5 W1 Eu1 38.6(2) 8_565 2_554 ?
O3 W1 Eu1 117.72(13) . 2_554 ?
O1 W1 Eu1 115.85(15) . 2_564 ?
O3 W1 Eu1 58.90(14) 1_554 2_564 ?
O5 W1 Eu1 38.6(2) . 2_564 ?
O5 W1 Eu1 125.9(2) 8_565 2_564 ?
O3 W1 Eu1 117.72(13) . 2_564 ?
Eu1 W1 Eu1 105.39(2) 2_554 2_564 ?
O1 W1 Eu1 103.1(2) . 2_565 ?
O3 W1 Eu1 123.92(17) 1_554 2_565 ?
O5 W1 Eu1 27.4(2) . 2_565 ?
O5 W1 Eu1 112.5(2) 8_565 2_565 ?
O3 W1 Eu1 52.63(11) . 2_565 ?
Eu1 W1 Eu1 139.08(2) 2_554 2_565 ?
Eu1 W1 Eu1 65.224(10) 2_564 2_565 ?
O1 W1 Eu1 103.1(2) . 2 ?
O3 W1 Eu1 123.92(17) 1_554 2 ?
O5 W1 Eu1 112.5(2) . 2 ?
O5 W1 Eu1 27.4(2) 8_565 2 ?
O3 W1 Eu1 52.63(11) . 2 ?
Eu1 W1 Eu1 65.224(10) 2_554 2 ?
Eu1 W1 Eu1 139.08(2) 2_564 2 ?
Eu1 W1 Eu1 95.19(2) 2_565 2 ?
O6 W2 O6 102.7(6) 8_575 . ?
O6 W2 O2 101.4(3) 8_575 1_554 ?
O6 W2 O2 101.4(3) . 1_554 ?
O6 W2 O4 159.6(3) 8_575 . ?
O6 W2 O4 88.4(4) . . ?
O2 W2 O4 92.9(3) 1_554 . ?
O6 W2 O4 88.4(4) 8_575 8_575 ?
O6 W2 O4 159.6(3) . 8_575 ?
O2 W2 O4 92.9(3) 1_554 8_575 ?
O4 W2 O4 76.3(4) . 8_575 ?
O6 W2 O2 84.2(3) 8_575 . ?
O6 W2 O2 84.2(3) . . ?
O2 W2 O2 170.9(7) 1_554 . ?
O4 W2 O2 80.0(3) . . ?
O4 W2 O2 80.0(3) 8_575 . ?
O6 W2 Bi1 126.1(3) 8_575 . ?
O6 W2 Bi1 126.1(3) . . ?
O2 W2 Bi1 91.1(4) 1_554 . ?
O4 W2 Bi1 38.2(2) . . ?
O4 W2 Bi1 38.2(2) 8_575 . ?
O2 W2 Bi1 79.8(3) . . ?
W1 O1 Eu1 169.2(5) . . ?
W2 O2 W2 170.9(7) 1_556 . ?
W1 O3 W1 171.7(7) 1_556 . ?
W1 O3 Eu1 91.3(2) 1_556 2_565 ?
W1 O3 Eu1 91.8(2) . 2_565 ?
W1 O3 Eu1 91.3(2) 1_556 2 ?
W1 O3 Eu1 91.8(2) . 2 ?
Eu1 O3 Eu1 136.5(4) 2_565 2 ?
W2 O4 Bi1 106.4(4) . . ?
W2 O4 Bi1 120.2(3) . 5_566 ?
Bi1 O4 Bi1 109.6(3) . 5_566 ?
W2 O4 Bi1 105.1(3) . 5_565 ?
Bi1 O4 Bi1 111.6(3) . 5_565 ?
Bi1 O4 Bi1 103.9(3) 5_566 5_565 ?
W1 O5 Eu1 132.0(4) . 2_565 ?
W1 O5 Eu1 113.6(3) . 2_564 ?
Eu1 O5 Eu1 112.6(3) 2_565 2_564 ?
W2 O6 Eu1 164.2(5) . . ?

loop_
_geom_bond_atom_site_label_1
_geom_bond_atom_site_label_2
_geom_bond_distance
_geom_bond_site_symmetry_2
_geom_bond_publ_flag
Eu1 O6 2.294(8) 8_565 ?
Eu1 O6 2.294(8) . ?
Eu1 O5 2.371(7) 7_655 ?
Eu1 O5 2.371(7) 2_564 ?
Eu1 O1 2.413(11) . ?
Eu1 O5 2.418(7) 2_565 ?
Eu1 O5 2.418(7) 7_656 ?
Eu1 O3 3.043(4) 2_564 ?
Eu1 O3 3.043(4) 2_554 ?
Eu1 W1 3.5532(6) 2_565 ?
Eu1 W1 3.5532(6) 2 ?
Eu1 W1 3.8275(6) 2_554 ?
Bi1 O4 2.211(8) 8_575 ?
Bi1 O4 2.211(8) . ?
Bi1 O4 2.343(7) 4_556 ?
Bi1 O4 2.343(7) 5_566 ?
Bi1 O4 2.710(7) 5_565 ?
Bi1 O4 2.710(7) 4 ?
Bi1 W2 3.4283(9) . ?
W1 O1 1.725(11) . ?
W1 O3 1.767(10) 1_554 ?
W1 O5 1.811(8) . ?
W1 O5 1.811(8) 8_565 ?
W1 O3 2.228(10) . ?
W1 Eu1 3.5532(6) 2_554 ?
W1 Eu1 3.5532(6) 2_564 ?
W1 Eu1 3.8275(6) 2_565 ?
W1 Eu1 3.8275(6) 2 ?
W2 O6 1.776(8) 8_575 ?
W2 O6 1.776(8) . ?
W2 O2 1.781(9) 1_554 ?
W2 O4 2.070(8) . ?
W2 O4 2.070(8) 8_575 ?
W2 O2 2.216(9) . ?
O2 W2 1.781(9) 1_556 ?
O3 W1 1.767(10) 1_556 ?
O3 Eu1 3.043(4) 2_565 ?
O3 Eu1 3.043(4) 2 ?
O4 Bi1 2.343(7) 5_566 ?
O4 Bi1 2.710(7) 5_565 ?
O5 Eu1 2.371(7) 2_565 ?
O5 Eu1 2.418(7) 2_564 ?

loop_
_geom_torsion_atom_site_label_1
_geom_torsion_atom_site_label_2
_geom_torsion_atom_site_label_3
_geom_torsion_atom_site_label_4
_geom_torsion
_geom_torsion_site_symmetry_1
_geom_torsion_site_symmetry_2
_geom_torsion_site_symmetry_3
_geom_torsion_site_symmetry_4
_geom_torsion_publ_flag
O4 Bi1 W2 O6 11.7(4) 8_575 . . 8_575 ?
O4 Bi1 W2 O6 -161.7(4) . . . 8_575 ?
O4 Bi1 W2 O6 -33.5(3) 4_556 . . 8_575 ?
O4 Bi1 W2 O6 -116.5(4) 5_566 . . 8_575 ?
O4 Bi1 W2 O6 139.9(3) 5_565 . . 8_575 ?
O4 Bi1 W2 O6 70.0(3) 4 . . 8_575 ?
O4 Bi1 W2 O6 161.7(4) 8_575 . . . ?
O4 Bi1 W2 O6 -11.7(4) . . . . ?
O4 Bi1 W2 O6 116.5(4) 4_556 . . . ?
O4 Bi1 W2 O6 33.5(3) 5_566 . . . ?
O4 Bi1 W2 O6 -70.0(3) 5_565 . . . ?
O4 Bi1 W2 O6 -139.9(3) 4 . . . ?
O4 Bi1 W2 O2 -93.3(3) 8_575 . . 1_554 ?
O4 Bi1 W2 O2 93.3(3) . . . 1_554 ?
O4 Bi1 W2 O2 -138.49(19) 4_556 . . 1_554 ?
O4 Bi1 W2 O2 138.49(19) 5_566 . . 1_554 ?
O4 Bi1 W2 O2 34.95(16) 5_565 . . 1_554 ?
O4 Bi1 W2 O2 -34.95(16) 4 . . 1_554 ?
O4 Bi1 W2 O4 173.4(6) 8_575 . . . ?
O4 Bi1 W2 O4 128.2(2) 4_556 . . . ?
O4 Bi1 W2 O4 45.2(4) 5_566 . . . ?
O4 Bi1 W2 O4 -58.4(4) 5_565 . . . ?
O4 Bi1 W2 O4 -128.3(3) 4 . . . ?
O4 Bi1 W2 O4 -173.4(6) . . . 8_575 ?
O4 Bi1 W2 O4 -45.2(4) 4_556 . . 8_575 ?
O4 Bi1 W2 O4 -128.2(2) 5_566 . . 8_575 ?
O4 Bi1 W2 O4 128.3(3) 5_565 . . 8_575 ?
O4 Bi1 W2 O4 58.4(4) 4 . . 8_575 ?
O4 Bi1 W2 O2 86.7(3) 8_575 . . . ?
O4 Bi1 W2 O2 -86.7(3) . . . . ?
O4 Bi1 W2 O2 41.51(19) 4_556 . . . ?
O4 Bi1 W2 O2 -41.51(19) 5_566 . . . ?
O4 Bi1 W2 O2 -145.05(16) 5_565 . . . ?
O4 Bi1 W2 O2 145.05(16) 4 . . . ?
O3 W1 O1 Eu1 0.000(2) 1_554 . . . ?
O5 W1 O1 Eu1 105.4(3) . . . . ?
O5 W1 O1 Eu1 -105.4(3) 8_565 . . . ?
O3 W1 O1 Eu1 180.000(2) . . . . ?
Eu1 W1 O1 Eu1 -62.11(14) 2_554 . . . ?
Eu1 W1 O1 Eu1 62.11(14) 2_564 . . . ?
Eu1 W1 O1 Eu1 130.69(6) 2_565 . . . ?
Eu1 W1 O1 Eu1 -130.69(6) 2 . . . ?
O6 Eu1 O1 W1 91.8(4) 8_565 . . . ?
O6 Eu1 O1 W1 -91.8(4) . . . . ?
O5 Eu1 O1 W1 32.79(17) 7_655 . . . ?
O5 Eu1 O1 W1 -32.79(17) 2_564 . . . ?
O5 Eu1 O1 W1 -147.77(17) 2_565 . . . ?
O5 Eu1 O1 W1 147.77(17) 7_656 . . . ?
O3 Eu1 O1 W1 -89.2(2) 2_564 . . . ?
O3 Eu1 O1 W1 89.2(2) 2_554 . . . ?
W1 Eu1 O1 W1 -121.28(8) 2_565 . . . ?
W1 Eu1 O1 W1 121.28(8) 2 . . . ?
W1 Eu1 O1 W1 51.26(6) 2_554 . . . ?
O6 W2 O2 W2 -51.7(3) 8_575 . . 1_556 ?
O6 W2 O2 W2 51.7(3) . . . 1_556 ?
O2 W2 O2 W2 180.000(4) 1_554 . . 1_556 ?
O4 W2 O2 W2 141.1(2) . . . 1_556 ?
O4 W2 O2 W2 -141.1(2) 8_575 . . 1_556 ?
Bi1 W2 O2 W2 180.000(2) . . . 1_556 ?
O1 W1 O3 W1 0.000(1) . . . 1_556 ?
O3 W1 O3 W1 180.000(3) 1_554 . . 1_556 ?
O5 W1 O3 W1 118.9(3) . . . 1_556 ?
O5 W1 O3 W1 -118.9(3) 8_565 . . 1_556 ?
Eu1 W1 O3 W1 -116.03(14) 2_554 . . 1_556 ?
Eu1 W1 O3 W1 116.03(14) 2_564 . . 1_556 ?
Eu1 W1 O3 W1 111.7(2) 2_565 . . 1_556 ?
Eu1 W1 O3 W1 -111.7(2) 2 . . 1_556 ?
O1 W1 O3 Eu1 -111.7(2) . . . 2_565 ?
O3 W1 O3 Eu1 68.3(2) 1_554 . . 2_565 ?
O5 W1 O3 Eu1 7.2(3) . . . 2_565 ?
O5 W1 O3 Eu1 129.4(4) 8_565 . . 2_565 ?
Eu1 W1 O3 Eu1 132.27(8) 2_554 . . 2_565 ?
Eu1 W1 O3 Eu1 4.3(3) 2_564 . . 2_565 ?
Eu1 W1 O3 Eu1 136.6(4) 2 . . 2_565 ?
O1 W1 O3 Eu1 111.7(2) . . . 2 ?
O3 W1 O3 Eu1 -68.3(2) 1_554 . . 2 ?
O5 W1 O3 Eu1 -129.4(4) . . . 2 ?
O5 W1 O3 Eu1 -7.2(3) 8_565 . . 2 ?
Eu1 W1 O3 Eu1 -4.3(3) 2_554 . . 2 ?
Eu1 W1 O3 Eu1 -132.27(8) 2_564 . . 2 ?
Eu1 W1 O3 Eu1 -136.6(4) 2_565 . . 2 ?
O6 W2 O4 Bi1 46.8(10) 8_575 . . . ?
O6 W2 O4 Bi1 170.6(3) . . . . ?
O2 W2 O4 Bi1 -88.1(3) 1_554 . . . ?
O4 W2 O4 Bi1 4.2(4) 8_575 . . . ?
O2 W2 O4 Bi1 86.2(3) . . . . ?
O6 W2 O4 Bi1 -78.4(10) 8_575 . . 5_566 ?
O6 W2 O4 Bi1 45.4(4) . . . 5_566 ?
O2 W2 O4 Bi1 146.8(4) 1_554 . . 5_566 ?
O4 W2 O4 Bi1 -120.9(3) 8_575 . . 5_566 ?
O2 W2 O4 Bi1 -38.9(4) . . . 5_566 ?
Bi1 W2 O4 Bi1 -125.1(5) . . . 5_566 ?
O6 W2 O4 Bi1 165.3(8) 8_575 . . 5_565 ?
O6 W2 O4 Bi1 -70.9(3) . . . 5_565 ?
O2 W2 O4 Bi1 30.5(3) 1_554 . . 5_565 ?
O4 W2 O4 Bi1 122.7(2) 8_575 . . 5_565 ?
O2 W2 O4 Bi1 -155.3(3) . . . 5_565 ?
Bi1 W2 O4 Bi1 118.5(4) . . . 5_565 ?
O4 Bi1 O4 W2 -4.1(3) 8_575 . . . ?
O4 Bi1 O4 W2 -60.0(3) 4_556 . . . ?
O4 Bi1 O4 W2 -131.4(5) 5_566 . . . ?
O4 Bi1 O4 W2 114.1(4) 5_565 . . . ?
O4 Bi1 O4 W2 54.9(3) 4 . . . ?
O4 Bi1 O4 Bi1 127.3(2) 8_575 . . 5_566 ?
O4 Bi1 O4 Bi1 71.4(5) 4_556 . . 5_566 ?
O4 Bi1 O4 Bi1 0.0 5_566 . . 5_566 ?
O4 Bi1 O4 Bi1 -114.5(5) 5_565 . . 5_566 ?
O4 Bi1 O4 Bi1 -173.7(3) 4 . . 5_566 ?
W2 Bi1 O4 Bi1 131.4(5) . . . 5_566 ?
O4 Bi1 O4 Bi1 -118.1(2) 8_575 . . 5_565 ?
O4 Bi1 O4 Bi1 -174.1(2) 4_556 . . 5_565 ?
O4 Bi1 O4 Bi1 114.5(5) 5_566 . . 5_565 ?
O4 Bi1 O4 Bi1 0.0 5_565 . . 5_565 ?
O4 Bi1 O4 Bi1 -59.2(4) 4 . . 5_565 ?
W2 Bi1 O4 Bi1 -114.1(4) . . . 5_565 ?
O1 W1 O5 Eu1 64.8(6) . . . 2_565 ?
O3 W1 O5 Eu1 174.8(5) 1_554 . . 2_565 ?
O5 W1 O5 Eu1 -83.9(6) 8_565 . . 2_565 ?
O3 W1 O5 Eu1 -12.6(5) . . . 2_565 ?
Eu1 W1 O5 Eu1 -129.1(4) 2_554 . . 2_565 ?
Eu1 W1 O5 Eu1 163.3(8) 2_564 . . 2_565 ?
Eu1 W1 O5 Eu1 -54.2(5) 2 . . 2_565 ?
O1 W1 O5 Eu1 -98.5(5) . . . 2_564 ?
O3 W1 O5 Eu1 11.5(5) 1_554 . . 2_564 ?
O5 W1 O5 Eu1 112.8(4) 8_565 . . 2_564 ?
O3 W1 O5 Eu1 -175.9(4) . . . 2_564 ?
Eu1 W1 O5 Eu1 67.6(4) 2_554 . . 2_564 ?
Eu1 W1 O5 Eu1 -163.3(8) 2_565 . . 2_564 ?
Eu1 W1 O5 Eu1 142.5(2) 2 . . 2_564 ?
O6 W2 O6 Eu1 -43.4(18) 8_575 . . . ?
O2 W2 O6 Eu1 61.3(16) 1_554 . . . ?
O4 W2 O6 Eu1 153.9(16) . . . . ?
O4 W2 O6 Eu1 -165.0(11) 8_575 . . . ?
O2 W2 O6 Eu1 -126.0(16) . . . . ?
Bi1 W2 O6 Eu1 161.1(14) . . . . ?
O6 Eu1 O6 W2 -146.6(15) 8_565 . . . ?
O5 Eu1 O6 W2 -77.1(16) 7_655 . . . ?
O5 Eu1 O6 W2 -24.2(16) 2_564 . . . ?
O1 Eu1 O6 W2 35.7(18) . . . . ?
O5 Eu1 O6 W2 92.3(16) 2_565 . . . ?
O5 Eu1 O6 W2 143.9(15) 7_656 . . . ?
O3 Eu1 O6 W2 33.2(16) 2_564 . . . ?
O3 Eu1 O6 W2 -146.0(14) 2_554 . . . ?
W1 Eu1 O6 W2 63.8(16) 2_565 . . . ?
W1 Eu1 O6 W2 162.3(14) 2 . . . ?
W1 Eu1 O6 W2 -88.4(16) 2_554 . . . ?
